data_2215374
loop_
_publ_author_name
'Shi, Fa-En'

_publ_section_title
;
 4-Methyl-<i>N</i>-(2,4-dimethylphenyl)benzenesulfonamide
;
_journal_coeditor_code BT2496
_journal_issue 10
_journal_name_full 'Acta Crystallographica Section E'
_journal_page_first o4004
_journal_page_last o4004
_journal_paper_doi 10.1107/S1600536807043012
_journal_volume 63
_journal_year 2007
_chemical_formula_iupac 'C15 H17 N O2 S'
_chemical_formula_moiety 'C15 H17 N O2 S'
_chemical_formula_sum 'C15 H17 N O2 S'
_chemical_formula_weight 275.36
_chemical_name_systematic
;
4-Methyl-<i>N</i>-(2,4-dimethylphenyl)benzenesulfonamide
;
_space_group_IT_number 2
_symmetry_cell_setting triclinic
_symmetry_space_group_name_Hall '-P 1'
_symmetry_space_group_name_H-M 'P -1'
_atom_sites_solution_hydrogens geom
_atom_sites_solution_primary direct
_atom_sites_solution_secondary difmap
_cell_angle_alpha 100.857(18)
_cell_angle_beta 98.929(12)
_cell_angle_gamma 105.55(2)
_cell_formula_units_Z 4
_cell_length_a 9.751(2)
_cell_length_b 10.867(2)
_cell_length_c 14.255(3)
_cell_measurement_reflns_used 4328
_cell_measurement_temperature 113(2)
_cell_measurement_theta_max 22.5
_cell_measurement_theta_min 2.3
_cell_volume 1395.0(5)
_computing_cell_refinement 'CrystalClear (Rigaku/MSC, 2005)'
_computing_data_collection 'CrystalClear (Rigaku/MSC, 2005)'
_computing_data_reduction 'CrystalClear (Rigaku/MSC, 2005)'
_computing_molecular_graphics 'SHELXTL (Bruker, 1997)'
_computing_publication_material 'CrystalStructure (Rigaku/MSC, 2005)'
_computing_structure_refinement 'SHELXL97 (Sheldrick, 1997)'
_computing_structure_solution 'SHELXS97 (Sheldrick, 1997)'
_diffrn_ambient_temperature 113(2)
_diffrn_detector_area_resol_mean 7.31
_diffrn_measured_fraction_theta_full 0.986
_diffrn_measured_fraction_theta_max 0.986
_diffrn_measurement_device_type 'Rigaku Saturn CCD'
_diffrn_measurement_method '/w and /f scans'
_diffrn_radiation_monochromator confocal
_diffrn_radiation_source 'rotating anode'
_diffrn_radiation_type MoK\a
_diffrn_radiation_wavelength 0.71073
_diffrn_reflns_av_R_equivalents 0.0241
_diffrn_reflns_av_sigmaI/netI 0.0384
_diffrn_reflns_limit_h_max 9
_diffrn_reflns_limit_h_min -11
_diffrn_reflns_limit_k_max 12
_diffrn_reflns_limit_k_min -11
_diffrn_reflns_limit_l_max 16
_diffrn_reflns_limit_l_min -14
_diffrn_reflns_number 8460
_diffrn_reflns_theta_full 25.00
_diffrn_reflns_theta_max 25.00
_diffrn_reflns_theta_min 2.00
_diffrn_standards_decay_% 0
_diffrn_standards_interval_count 0
_diffrn_standards_interval_time 0
_diffrn_standards_number 0
_exptl_absorpt_coefficient_mu 0.229
_exptl_absorpt_correction_T_max 0.977
_exptl_absorpt_correction_T_min 0.954
_exptl_absorpt_correction_type multi-scan
_exptl_absorpt_process_details '(CrystalClear; Rigaku/MSC, 2005)'
_exptl_crystal_colour colorless
_exptl_crystal_density_diffrn 1.311
_exptl_crystal_density_method 'not measured'
_exptl_crystal_description block
_exptl_crystal_F_000 584
_exptl_crystal_size_max 0.14
_exptl_crystal_size_mid 0.12
_exptl_crystal_size_min 0.10
_refine_diff_density_max 0.318
_refine_diff_density_min -0.495
_refine_ls_extinction_method none
_refine_ls_goodness_of_fit_ref 1.039
_refine_ls_hydrogen_treatment mixed
_refine_ls_matrix_type full
_refine_ls_number_parameters 355
_refine_ls_number_reflns 4834
_refine_ls_number_restraints 0
_refine_ls_restrained_S_all 1.039
_refine_ls_R_factor_all 0.0446
_refine_ls_R_factor_gt 0.0386
_refine_ls_shift/su_max 0.003
_refine_ls_shift/su_mean 0.000
_refine_ls_structure_factor_coef Fsqd
_refine_ls_weighting_details 'calc w=1/[\s^2^(Fo^2^)+(0.0873P)^2^] where P=(Fo^2^+2Fc^2^)/3'
_refine_ls_weighting_scheme calc
_refine_ls_wR_factor_gt 0.1174
_refine_ls_wR_factor_ref 0.1222
_reflns_number_gt 4053
_reflns_number_total 4834
_reflns_threshold_expression I>2\s(I)
_cod_data_source_file bt2496.cif
_cod_data_source_block I
_cod_database_code 2215374
_cod_database_fobs_code 2215374

loop_
_symmetry_equiv_pos_as_xyz
'x, y, z'
'-x, -y, -z'

loop_
_atom_site_type_symbol
_atom_site_label
_atom_site_fract_x
_atom_site_fract_y
_atom_site_fract_z
_atom_site_U_iso_or_equiv
_atom_site_adp_type
_atom_site_calc_flag
_atom_site_refinement_flags
_atom_site_occupancy
S S1 0.99861(4) 0.21397(4) 0.48505(3) 0.02170(15) Uani d . 1
S S2 0.52165(4) 0.51812(4) 0.16455(3) 0.02119(15) Uani d . 1
O O1 1.04014(14) 0.16014(12) 0.56601(10) 0.0291(3) Uani d . 1
O O2 1.09376(12) 0.33231(12) 0.47333(11) 0.0294(3) Uani d . 1
O O3 0.60365(13) 0.52113(13) 0.25760(9) 0.0271(3) Uani d . 1
O O4 0.58597(13) 0.60377(12) 0.10697(10) 0.0267(3) Uani d . 1
N N1 0.97222(16) 0.09642(15) 0.38792(12) 0.0219(4) Uani d . 1
H H1 0.950(2) 0.025(2) 0.3991(16) 0.026 Uiso d . 1
N N2 0.47811(16) 0.36973(15) 0.09422(12) 0.0222(4) Uani d . 1
H H2 0.449(2) 0.373(2) 0.0364(16) 0.027 Uiso d . 1
C C1 0.82853(17) 0.23973(16) 0.48879(13) 0.0188(4) Uani d . 1
C C2 0.72827(19) 0.15748(18) 0.52647(14) 0.0246(4) Uani d . 1
H H2A 0.7519 0.0891 0.5518 0.029 Uiso calc R 1
C C3 0.5941(2) 0.17591(18) 0.52674(15) 0.0274(4) Uani d . 1
H H3 0.5258 0.1202 0.5533 0.033 Uiso calc R 1
C C4 0.55629(18) 0.27407(18) 0.48901(14) 0.0255(4) Uani d . 1
C C5 0.65850(19) 0.35555(18) 0.45131(14) 0.0253(4) Uani d . 1
H H5 0.6346 0.4232 0.4251 0.030 Uiso calc R 1
C C6 0.79475(19) 0.33916(17) 0.45152(14) 0.0220(4) Uani d . 1
H H6 0.8643 0.3957 0.4263 0.026 Uiso calc R 1
C C7 0.4073(2) 0.2904(2) 0.48753(17) 0.0378(5) Uani d . 1
H H7A 0.3330 0.2116 0.4451 0.057 Uiso calc R 1
H H7B 0.4021 0.3674 0.4625 0.057 Uiso calc R 1
H H7C 0.3900 0.3028 0.5541 0.057 Uiso calc R 1
C C8 0.90083(18) 0.10413(17) 0.29432(13) 0.0207(4) Uani d . 1
C C9 0.9645(2) 0.20598(18) 0.25386(15) 0.0279(4) Uani d . 1
H H9 1.0553 0.2688 0.2877 0.034 Uiso calc R 1
C C10 0.8961(2) 0.21609(19) 0.16472(15) 0.0290(5) Uani d . 1
H H10 0.9391 0.2879 0.1388 0.035 Uiso calc R 1
C C11 0.7658(2) 0.12334(18) 0.11204(14) 0.0257(4) Uani d . 1
C C12 0.7065(2) 0.02065(18) 0.15271(14) 0.0252(4) Uani d . 1
H H12 0.6188 -0.0449 0.1165 0.030 Uiso calc R 1
C C13 0.76901(18) 0.00868(17) 0.24418(14) 0.0221(4) Uani d . 1
C C14 0.6958(2) -0.10155(18) 0.28635(15) 0.0293(5) Uani d . 1
H H14A 0.5965 -0.1459 0.2474 0.044 Uiso calc R 1
H H14B 0.6920 -0.0660 0.3540 0.044 Uiso calc R 1
H H14C 0.7512 -0.1647 0.2851 0.044 Uiso calc R 1
C C15 0.6898(2) 0.1361(2) 0.01624(15) 0.0336(5) Uani d . 1
H H15A 0.6297 0.0488 -0.0234 0.050 Uiso calc R 1
H H15B 0.7624 0.1757 -0.0186 0.050 Uiso calc R 1
H H15C 0.6275 0.1922 0.0282 0.050 Uiso calc R 1
C C16 0.35716(18) 0.54699(16) 0.18285(13) 0.0200(4) Uani d . 1
C C17 0.30726(19) 0.52371(17) 0.26574(14) 0.0238(4) Uani d . 1
H H17 0.3640 0.4980 0.3144 0.029 Uiso calc R 1
C C18 0.1732(2) 0.53847(18) 0.27648(15) 0.0277(4) Uani d . 1
H H18 0.1393 0.5239 0.3336 0.033 Uiso calc R 1
C C19 0.08758(19) 0.57402(17) 0.20552(15) 0.0268(4) Uani d . 1
C C20 0.1407(2) 0.59738(18) 0.12346(15) 0.0280(4) Uani d . 1
H H20 0.0840 0.6230 0.0747 0.034 Uiso calc R 1
C C21 0.2741(2) 0.58418(18) 0.11117(14) 0.0248(4) Uani d . 1
H H21 0.3088 0.6003 0.0545 0.030 Uiso calc R 1
C C22 -0.0588(2) 0.5874(2) 0.21815(18) 0.0400(6) Uani d . 1
H H22A -0.1172 0.5069 0.2320 0.060 Uiso calc R 1
H H22B -0.1095 0.6013 0.1580 0.060 Uiso calc R 1
H H22C -0.0449 0.6627 0.2727 0.060 Uiso calc R 1
C C23 0.39989(18) 0.25998(17) 0.12776(13) 0.0208(4) Uani d . 1
C C24 0.4748(2) 0.21941(18) 0.20114(14) 0.0265(4) Uani d . 1
H H24 0.5759 0.2628 0.2268 0.032 Uiso calc R 1
C C25 0.4034(2) 0.11667(19) 0.23699(14) 0.0285(4) Uani d . 1
H H25 0.4556 0.0906 0.2877 0.034 Uiso calc R 1
C C26 0.2558(2) 0.05089(18) 0.19958(14) 0.0267(4) Uani d . 1
C C27 0.1837(2) 0.09080(17) 0.12456(14) 0.0246(4) Uani d . 1
H H27 0.0834 0.0451 0.0976 0.029 Uiso calc R 1
C C28 0.25167(19) 0.19451(17) 0.08714(13) 0.0220(4) Uani d . 1
C C29 0.16798(19) 0.23170(18) 0.00476(14) 0.0255(4) Uani d . 1
H H29A 0.1834 0.3268 0.0215 0.038 Uiso calc R 1
H H29B 0.0638 0.1848 -0.0057 0.038 Uiso calc R 1
H H29C 0.2022 0.2077 -0.0552 0.038 Uiso calc R 1
C C30 0.1759(3) -0.0604(2) 0.23838(16) 0.0373(5) Uani d . 1
H H30A 0.1465 -0.0248 0.2978 0.056 Uiso calc R 1
H H30B 0.2400 -0.1129 0.2538 0.056 Uiso calc R 1
H H30C 0.0891 -0.1162 0.1889 0.056 Uiso calc R 1

loop_
_atom_site_aniso_label
_atom_site_aniso_U_11
_atom_site_aniso_U_22
_atom_site_aniso_U_33
_atom_site_aniso_U_12
_atom_site_aniso_U_13
_atom_site_aniso_U_23
S1 0.0180(2) 0.0201(3) 0.0249(3) 0.00807(18) -0.00054(18) 0.0015(2)
S2 0.0174(2) 0.0254(3) 0.0196(3) 0.00492(18) 0.00459(18) 0.0045(2)
O1 0.0329(7) 0.0271(7) 0.0263(8) 0.0163(6) -0.0048(6) 0.0029(6)
O2 0.0178(6) 0.0220(7) 0.0436(9) 0.0036(5) 0.0034(6) 0.0028(6)
O3 0.0206(6) 0.0362(8) 0.0218(7) 0.0070(5) 0.0018(5) 0.0054(6)
O4 0.0230(6) 0.0286(7) 0.0246(8) 0.0005(5) 0.0074(5) 0.0064(6)
N1 0.0225(8) 0.0182(8) 0.0249(9) 0.0081(6) 0.0035(6) 0.0035(7)
N2 0.0233(8) 0.0267(9) 0.0186(9) 0.0102(7) 0.0062(6) 0.0050(7)
C1 0.0186(8) 0.0179(9) 0.0172(9) 0.0065(7) 0.0003(7) -0.0008(7)
C2 0.0299(10) 0.0212(9) 0.0236(11) 0.0084(8) 0.0060(8) 0.0067(8)
C3 0.0261(9) 0.0238(10) 0.0289(11) 0.0025(8) 0.0102(8) 0.0024(9)
C4 0.0220(9) 0.0273(10) 0.0231(10) 0.0093(8) 0.0028(8) -0.0047(8)
C5 0.0285(9) 0.0261(10) 0.0236(11) 0.0146(8) 0.0025(8) 0.0053(8)
C6 0.0229(9) 0.0216(9) 0.0214(10) 0.0072(7) 0.0043(7) 0.0048(8)
C7 0.0240(10) 0.0428(12) 0.0445(14) 0.0137(9) 0.0073(9) 0.0007(11)
C8 0.0201(8) 0.0217(9) 0.0226(10) 0.0112(7) 0.0063(7) 0.0026(8)
C9 0.0255(9) 0.0278(10) 0.0315(12) 0.0075(8) 0.0108(8) 0.0068(9)
C10 0.0341(10) 0.0307(11) 0.0304(12) 0.0134(9) 0.0166(9) 0.0137(9)
C11 0.0345(10) 0.0301(10) 0.0211(10) 0.0206(8) 0.0117(8) 0.0067(8)
C12 0.0262(9) 0.0252(10) 0.0253(11) 0.0123(8) 0.0050(8) 0.0028(8)
C13 0.0229(9) 0.0219(9) 0.0239(10) 0.0118(7) 0.0062(7) 0.0031(8)
C14 0.0286(10) 0.0260(10) 0.0279(11) 0.0030(8) -0.0017(8) 0.0080(9)
C15 0.0444(11) 0.0435(12) 0.0260(12) 0.0289(10) 0.0129(9) 0.0128(10)
C16 0.0199(8) 0.0172(9) 0.0207(10) 0.0046(7) 0.0048(7) 0.0007(7)
C17 0.0241(9) 0.0222(9) 0.0225(10) 0.0051(7) 0.0044(7) 0.0028(8)
C18 0.0280(10) 0.0266(10) 0.0268(11) 0.0053(8) 0.0125(8) 0.0016(8)
C19 0.0233(9) 0.0200(9) 0.0345(12) 0.0072(7) 0.0071(8) -0.0010(8)
C20 0.0297(10) 0.0240(10) 0.0320(12) 0.0125(8) 0.0040(8) 0.0070(9)
C21 0.0284(9) 0.0228(9) 0.0245(11) 0.0087(8) 0.0072(8) 0.0065(8)
C22 0.0277(10) 0.0416(13) 0.0525(15) 0.0151(9) 0.0134(10) 0.0056(11)
C23 0.0249(9) 0.0196(9) 0.0205(10) 0.0105(7) 0.0082(7) 0.0029(8)
C24 0.0271(9) 0.0299(10) 0.0242(11) 0.0142(8) 0.0053(8) 0.0027(9)
C25 0.0426(11) 0.0298(10) 0.0196(10) 0.0216(9) 0.0065(8) 0.0065(8)
C26 0.0421(11) 0.0222(10) 0.0207(10) 0.0162(8) 0.0126(8) 0.0029(8)
C27 0.0293(10) 0.0193(9) 0.0256(11) 0.0096(8) 0.0081(8) 0.0015(8)
C28 0.0262(9) 0.0220(9) 0.0200(10) 0.0127(7) 0.0055(7) 0.0023(8)
C29 0.0237(9) 0.0242(10) 0.0273(11) 0.0064(7) 0.0016(8) 0.0076(8)
C30 0.0550(13) 0.0315(11) 0.0304(13) 0.0156(10) 0.0136(10) 0.0123(10)

loop_
_atom_type_symbol
_atom_type_description
_atom_type_scat_dispersion_real
_atom_type_scat_dispersion_imag
_atom_type_scat_source
C C 0.0033 0.0016 'International Tables Vol C Tables 4.2.6.8 and 6.1.1.4'
H H 0.0000 0.0000 'International Tables Vol C Tables 4.2.6.8 and 6.1.1.4'
N N 0.0061 0.0033 'International Tables Vol C Tables 4.2.6.8 and 6.1.1.4'
O O 0.0106 0.0060 'International Tables Vol C Tables 4.2.6.8 and 6.1.1.4'
S S 0.1246 0.1234 'International Tables Vol C Tables 4.2.6.8 and 6.1.1.4'

loop_
_geom_angle_atom_site_label_1
_geom_angle_atom_site_label_2
_geom_angle_atom_site_label_3
_geom_angle
O2 S1 O1 119.70(8)
O2 S1 N1 108.97(9)
O1 S1 N1 104.75(8)
O2 S1 C1 107.15(8)
O1 S1 C1 108.99(9)
N1 S1 C1 106.62(8)
O3 S2 O4 119.67(8)
O3 S2 N2 108.76(9)
O4 S2 N2 104.71(8)
O3 S2 C16 107.60(8)
O4 S2 C16 108.58(8)
N2 S2 C16 106.89(8)
C8 N1 S1 120.42(12)
C8 N1 H1 115.2(16)
S1 N1 H1 112.2(15)
C23 N2 S2 118.80(12)
C23 N2 H2 118.4(14)
S2 N2 H2 108.0(14)
C6 C1 C2 120.67(16)
C6 C1 S1 119.77(14)
C2 C1 S1 119.54(14)
C3 C2 C1 119.24(17)
C3 C2 H2A 120.4
C1 C2 H2A 120.4
C2 C3 C4 121.51(17)
C2 C3 H3 119.2
C4 C3 H3 119.2
C3 C4 C5 118.36(16)
C3 C4 C7 120.71(17)
C5 C4 C7 120.92(18)
C6 C5 C4 120.81(17)
C6 C5 H5 119.6
C4 C5 H5 119.6
C1 C6 C5 119.40(16)
C1 C6 H6 120.3
C5 C6 H6 120.3
C4 C7 H7A 109.5
C4 C7 H7B 109.5
H7A C7 H7B 109.5
C4 C7 H7C 109.5
H7A C7 H7C 109.5
H7B C7 H7C 109.5
C9 C8 C13 120.61(18)
C9 C8 N1 119.38(16)
C13 C8 N1 120.01(16)
C10 C9 C8 120.12(17)
C10 C9 H9 119.9
C8 C9 H9 119.9
C9 C10 C11 121.30(18)
C9 C10 H10 119.3
C11 C10 H10 119.3
C12 C11 C10 117.48(18)
C12 C11 C15 121.24(18)
C10 C11 C15 121.26(18)
C11 C12 C13 123.30(17)
C11 C12 H12 118.3
C13 C12 H12 118.4
C12 C13 C8 117.13(17)
C12 C13 C14 120.78(16)
C8 C13 C14 122.08(17)
C13 C14 H14A 109.5
C13 C14 H14B 109.5
H14A C14 H14B 109.5
C13 C14 H14C 109.5
H14A C14 H14C 109.5
H14B C14 H14C 109.5
C11 C15 H15A 109.5
C11 C15 H15B 109.5
H15A C15 H15B 109.5
C11 C15 H15C 109.5
H15A C15 H15C 109.5
H15B C15 H15C 109.5
C17 C16 C21 120.70(16)
C17 C16 S2 119.35(14)
C21 C16 S2 119.80(14)
C16 C17 C18 118.98(18)
C16 C17 H17 120.5
C18 C17 H17 120.5
C17 C18 C19 121.43(18)
C17 C18 H18 119.3
C19 C18 H18 119.3
C18 C19 C20 118.31(17)
C18 C19 C22 120.44(18)
C20 C19 C22 121.25(19)
C21 C20 C19 121.47(18)
C21 C20 H20 119.3
C19 C20 H20 119.3
C20 C21 C16 119.10(18)
C20 C21 H21 120.5
C16 C21 H21 120.5
C19 C22 H22A 109.5
C19 C22 H22B 109.5
H22A C22 H22B 109.5
C19 C22 H22C 109.5
H22A C22 H22C 109.5
H22B C22 H22C 109.5
C24 C23 C28 120.43(17)
C24 C23 N2 118.57(16)
C28 C23 N2 121.00(16)
C25 C24 C23 120.51(17)
C25 C24 H24 119.7
C23 C24 H24 119.7
C24 C25 C26 120.61(18)
C24 C25 H25 119.7
C26 C25 H25 119.7
C27 C26 C25 117.98(18)
C27 C26 C30 120.67(18)
C25 C26 C30 121.34(19)
C28 C27 C26 123.02(17)
C28 C27 H27 118.5
C26 C27 H27 118.5
C27 C28 C23 117.41(17)
C27 C28 C29 120.43(16)
C23 C28 C29 122.15(16)
C28 C29 H29A 109.5
C28 C29 H29B 109.5
H29A C29 H29B 109.5
C28 C29 H29C 109.5
H29A C29 H29C 109.5
H29B C29 H29C 109.5
C26 C30 H30A 109.5
C26 C30 H30B 109.5
H30A C30 H30B 109.5
C26 C30 H30C 109.5
H30A C30 H30C 109.5
H30B C30 H30C 109.5

loop_
_geom_bond_atom_site_label_1
_geom_bond_atom_site_label_2
_geom_bond_distance
S1 O2 1.4255(14)
S1 O1 1.4402(14)
S1 N1 1.6315(16)
S1 C1 1.7613(16)
S2 O3 1.4285(14)
S2 O4 1.4380(13)
S2 N2 1.6363(16)
S2 C16 1.7630(17)
N1 C8 1.434(2)
N1 H1 0.80(2)
N2 C23 1.440(2)
N2 H2 0.84(2)
C1 C6 1.382(3)
C1 C2 1.385(2)
C2 C3 1.376(3)
C2 H2A 0.9500
C3 C4 1.389(3)
C3 H3 0.9500
C4 C5 1.392(3)
C4 C7 1.507(2)
C5 C6 1.387(2)
C5 H5 0.9500
C6 H6 0.9500
C7 H7A 0.9800
C7 H7B 0.9800
C7 H7C 0.9800
C8 C9 1.388(3)
C8 C13 1.400(2)
C9 C10 1.378(3)
C9 H9 0.9500
C10 C11 1.388(3)
C10 H10 0.9500
C11 C12 1.385(3)
C11 C15 1.499(3)
C12 C13 1.396(3)
C12 H12 0.9500
C13 C14 1.501(3)
C14 H14A 0.9800
C14 H14B 0.9800
C14 H14C 0.9800
C15 H15A 0.9800
C15 H15B 0.9800
C15 H15C 0.9800
C16 C17 1.386(3)
C16 C21 1.392(3)
C17 C18 1.387(3)
C17 H17 0.9500
C18 C19 1.389(3)
C18 H18 0.9500
C19 C20 1.390(3)
C19 C22 1.508(2)
C20 C21 1.380(3)
C20 H20 0.9500
C21 H21 0.9500
C22 H22A 0.9800
C22 H22B 0.9800
C22 H22C 0.9800
C23 C24 1.390(3)
C23 C28 1.401(3)
C24 C25 1.379(3)
C24 H24 0.9500
C25 C26 1.391(3)
C25 H25 0.9500
C26 C27 1.389(3)
C26 C30 1.502(3)
C27 C28 1.389(3)
C27 H27 0.9500
C28 C29 1.506(2)
C29 H29A 0.9800
C29 H29B 0.9800
C29 H29C 0.9800
C30 H30A 0.9800
C30 H30B 0.9800
C30 H30C 0.9800

loop_
_geom_hbond_atom_site_label_D
_geom_hbond_atom_site_label_H
_geom_hbond_atom_site_label_A
_geom_hbond_site_symmetry_A
_geom_hbond_distance_DH
_geom_hbond_distance_HA
_geom_hbond_distance_DA
_geom_hbond_angle_DHA
N1 H1 O1 2_756 0.80(2) 2.18(2) 2.959(2) 162.3(19)
N2 H2 O4 2_665 0.84(2) 2.09(2) 2.924(2) 170.7(19)

loop_
_geom_torsion_atom_site_label_1
_geom_torsion_atom_site_label_2
_geom_torsion_atom_site_label_3
_geom_torsion_atom_site_label_4
_geom_torsion
O2 S1 N1 C8 -63.64(14)
O1 S1 N1 C8 167.15(13)
C1 S1 N1 C8 51.70(15)
O3 S2 N2 C23 55.80(14)
O4 S2 N2 C23 -175.18(12)
C16 S2 N2 C23 -60.10(15)
O2 S1 C1 C6 19.94(17)
O1 S1 C1 C6 150.82(14)
N1 S1 C1 C6 -96.61(15)
O2 S1 C1 C2 -161.97(14)
O1 S1 C1 C2 -31.09(16)
N1 S1 C1 C2 81.48(16)
C6 C1 C2 C3 -0.2(3)
S1 C1 C2 C3 -178.25(14)
C1 C2 C3 C4 0.8(3)
C2 C3 C4 C5 -0.7(3)
C2 C3 C4 C7 178.36(17)
C3 C4 C5 C6 -0.1(3)
C7 C4 C5 C6 -179.10(17)
C2 C1 C6 C5 -0.5(3)
S1 C1 C6 C5 177.53(13)
C4 C5 C6 C1 0.7(3)
S1 N1 C8 C9 62.40(19)
S1 N1 C8 C13 -118.28(16)
C13 C8 C9 C10 1.8(3)
N1 C8 C9 C10 -178.92(15)
C8 C9 C10 C11 -2.2(3)
C9 C10 C11 C12 0.4(3)
C9 C10 C11 C15 178.56(16)
C10 C11 C12 C13 1.9(3)
C15 C11 C12 C13 -176.30(16)
C11 C12 C13 C8 -2.2(3)
C11 C12 C13 C14 177.15(16)
C9 C8 C13 C12 0.4(2)
N1 C8 C13 C12 -178.94(14)
C9 C8 C13 C14 -179.00(16)
N1 C8 C13 C14 1.7(2)
O3 S2 C16 C17 -21.43(16)
O4 S2 C16 C17 -152.30(14)
N2 S2 C16 C17 95.24(15)
O3 S2 C16 C21 162.88(14)
O4 S2 C16 C21 32.00(16)
N2 S2 C16 C21 -80.45(16)
C21 C16 C17 C18 -0.2(3)
S2 C16 C17 C18 -175.87(13)
C16 C17 C18 C19 1.0(3)
C17 C18 C19 C20 -1.3(3)
C17 C18 C19 C22 179.04(17)
C18 C19 C20 C21 0.9(3)
C22 C19 C20 C21 -179.44(17)
C19 C20 C21 C16 -0.2(3)
C17 C16 C21 C20 -0.2(3)
S2 C16 C21 C20 175.47(13)
S2 N2 C23 C24 -73.77(18)
S2 N2 C23 C28 106.65(17)
C28 C23 C24 C25 -1.9(3)
N2 C23 C24 C25 178.54(15)
C23 C24 C25 C26 0.7(3)
C24 C25 C26 C27 0.9(3)
C24 C25 C26 C30 -179.42(16)
C25 C26 C27 C28 -1.4(3)
C30 C26 C27 C28 178.87(16)
C26 C27 C28 C23 0.3(3)
C26 C27 C28 C29 179.13(16)
C24 C23 C28 C27 1.3(2)
N2 C23 C28 C27 -179.10(15)
C24 C23 C28 C29 -177.47(16)
N2 C23 C28 C29 2.1(2)

loop_
_cod_related_entry_id
_cod_related_entry_database
_cod_related_entry_code
1 ChemSpider 191730
